data_1526677
loop_
_publ_author_name
'Sredniawa, B.'
'Zach, R.'
'Fornal, P.'
'Duraj, R.'
'Bombik, A.'
'Fruchart, D.'
'Tobola, J.'
'Fruchart, R.'
'Niziol, S.'
'Bacmann, M.'
'Kaprzyk, S.'
'Stanek, J.'

_publ_section_title
;
 Crystal structure, magnetic and electronic properties of Cox Fe1-x Mn P
 system
;
_journal_name_full 'Journal of Alloys Compd.'
_journal_page_first 266
_journal_page_last 273
_journal_volume 317
_journal_year 2001
_chemical_formula_sum 'Co0.7 Fe0.3 Mn P'
_chemical_name_systematic '(Co0.7 Fe0.3) Mn P'
_space_group_IT_number 62
_symmetry_space_group_name_Hall '-P 2ac 2n'
_symmetry_space_group_name_H-M 'P n m a'
_cell_angle_alpha 90
_cell_angle_beta 90
_cell_angle_gamma 90
_cell_formula_units_Z 4
_cell_length_a 5.9421
_cell_length_b 3.523
_cell_length_c 6.7326
_cell_volume 140.940
_citation_journal_id_ASTM JALCEU
_cod_data_source_file Sredniawa_JALCEU_2001_1213.cif
_cod_data_source_block Co0.7Fe0.3Mn1P1
_cod_original_cell_volume 140.9404
_cod_original_formula_sum 'Co0.7 Fe0.3 Mn1 P1'
_cod_database_code 1526677

loop_
_symmetry_equiv_pos_as_xyz
x,y,z
-x+1/2,-y,z+1/2
x+1/2,-y+1/2,-z+1/2
-x,y+1/2,-z
-x,-y,-z
x-1/2,y,-z-1/2
-x-1/2,y-1/2,z-1/2
x,-y-1/2,z

loop_
_atom_site_label
_atom_site_type_symbol
_atom_site_fract_x
_atom_site_fract_y
_atom_site_fract_z
_atom_site_occupancy
_atom_site_U_iso_or_equiv
Fe1 Fe 0.851 0.25 0.062 0.3 0.0
Mn1 Mn 0.969 0.25 0.67 1 0.0
Co1 Co 0.851 0.25 0.062 0.7 0.0
P1 P 0.23 0.25 0.129 1 0.0
